data_7120055
loop_
_publ_author_name
'Cheng, Chunru'
'Liu, Yi'
'Liang, Ren-Ming'
'Ma, Qing-Ping'
'Xu, Kai'
'Liang, Xin-Yong'
'Huang, Wei'
'Sutton, Robert'
'Ding, Jie'
'ONeill, P M'

_publ_section_title
;
 Synthesis of Thioether Andrographolide Derivatives and Their Inhibitory
 Effect Against Cancer Cells
;
_journal_name_full 'Med. Chem. Commun.'
_journal_paper_doi 10.1039/C7MD00169J
_journal_year 2017
_chemical_absolute_configuration syn
_chemical_formula_moiety 'C24 H32 O4 S2'
_chemical_formula_sum 'C24 H32 O4 S2'
_chemical_formula_weight 448.61
_space_group_crystal_system orthorhombic
_space_group_IT_number 19
_space_group_name_Hall 'P 2ac 2ab'
_space_group_name_H-M_alt 'P 21 21 21'
_symmetry_space_group_name_Hall 'P 2ac 2ab'
_symmetry_space_group_name_H-M 'P 21 21 21'
_atom_sites_solution_hydrogens geom
_audit_creation_date 2016-08-17
_audit_creation_method
;
Olex2 1.2-beta
(compiled 2016.07.08 svn.r3312 for OlexSys, GUI svn.r5206)
;
_audit_update_record
;
2016-10-05 deposited with the CCDC.
2017-04-26 downloaded from the CCDC.
;
_cell_angle_alpha 90
_cell_angle_beta 90
_cell_angle_gamma 90
_cell_formula_units_Z 4
_cell_length_a 9.859(3)
_cell_length_b 13.570(5)
_cell_length_c 17.593(6)
_cell_measurement_reflns_used 4185
_cell_measurement_temperature 296
_cell_measurement_theta_max 20.717
_cell_measurement_theta_min 2.316
_cell_volume 2353.7(14)
_computing_cell_refinement 'SAINT v8.34A (Bruker, 2013)'
_computing_data_reduction 'SAINT v8.34A (Bruker, 2013)'
_computing_molecular_graphics 'Olex2 (Dolomanov et al., 2009)'
_computing_publication_material 'Olex2 (Dolomanov et al., 2009)'
_computing_structure_refinement 'ShelXL (Sheldrick, 2015)'
_computing_structure_solution 'ShelXT (Sheldrick, 2015)'
_diffrn_ambient_temperature 296.15
_diffrn_measured_fraction_theta_full 1.000
_diffrn_measured_fraction_theta_max 0.996
_diffrn_measurement_device_type 'Bruker APEX-II CCD'
_diffrn_measurement_method '\f and \w scans'
_diffrn_radiation_type MoK\a
_diffrn_radiation_wavelength 0.71073
_diffrn_reflns_av_R_equivalents 0.0397
_diffrn_reflns_av_unetI/netI 0.0466
_diffrn_reflns_Laue_measured_fraction_full 1.000
_diffrn_reflns_Laue_measured_fraction_max 0.996
_diffrn_reflns_limit_h_max 12
_diffrn_reflns_limit_h_min -12
_diffrn_reflns_limit_k_max 9
_diffrn_reflns_limit_k_min -17
_diffrn_reflns_limit_l_max 21
_diffrn_reflns_limit_l_min -22
_diffrn_reflns_number 16219
_diffrn_reflns_point_group_measured_fraction_full 0.999
_diffrn_reflns_point_group_measured_fraction_max 0.992
_diffrn_reflns_theta_full 25.242
_diffrn_reflns_theta_max 27.597
_diffrn_reflns_theta_min 1.895
_diffrn_standards_number 0
_exptl_absorpt_coefficient_mu 0.253
_exptl_absorpt_correction_T_max 0.7456
_exptl_absorpt_correction_T_min 0.6601
_exptl_absorpt_correction_type multi-scan
_exptl_absorpt_process_details
;
SADABS-2014/5 (Bruker,2014/5) was used for absorption correction.
wR2(int) was 0.1178 before and 0.0623 after correction.
The Ratio of minimum to maximum transmission is 0.8853.
The \l/2 correction factor is 0.00150.
;
_exptl_crystal_colour colourless
_exptl_crystal_colour_primary colourless
_exptl_crystal_density_diffrn 1.266
_exptl_crystal_description block
_exptl_crystal_F_000 960
_exptl_crystal_size_max 0.3
_exptl_crystal_size_mid 0.2
_exptl_crystal_size_min 0.15
_refine_diff_density_max 0.214
_refine_diff_density_min -0.203
_refine_diff_density_rms 0.044
_refine_ls_abs_structure_details
;
 Flack x determined using 1069 quotients [(I+)-(I-)]/[(I+)+(I-)]
 (Parsons, Flack and Wagner, Acta Cryst. B69 (2013) 249-259).
;
_refine_ls_abs_structure_Flack -0.02(5)
_refine_ls_extinction_method none
_refine_ls_goodness_of_fit_ref 1.009
_refine_ls_hydrogen_treatment constr
_refine_ls_matrix_type full
_refine_ls_number_parameters 293
_refine_ls_number_reflns 5421
_refine_ls_number_restraints 34
_refine_ls_restrained_S_all 1.030
_refine_ls_R_factor_all 0.1011
_refine_ls_R_factor_gt 0.0575
_refine_ls_shift/su_max 0.000
_refine_ls_shift/su_mean 0.000
_refine_ls_structure_factor_coef Fsqd
_refine_ls_weighting_details 'w=1/[\s^2^(Fo^2^)+(0.1098P)^2^+0.1042P] where P=(Fo^2^+2Fc^2^)/3'
_refine_ls_weighting_scheme calc
_refine_ls_wR_factor_gt 0.1611
_refine_ls_wR_factor_ref 0.1915
_reflns_Friedel_coverage 0.766
_reflns_Friedel_fraction_full 0.998
_reflns_Friedel_fraction_max 0.987
_reflns_number_gt 3254
_reflns_number_total 5421
_reflns_threshold_expression 'I > 2\s(I)'
_cod_data_source_file c7md00169j2.cif
_cod_data_source_block mo_2016406_0m
_cod_database_code 7120055
_shelx_space_group_comment
;
The symmetry employed for this shelxl refinement is uniquely defined
by the following loop, which should always be used as a source of
symmetry information in preference to the above space-group names.
They are only intended as comments.
;
_olex2_refinement_description
;
1. Fixed Uiso
 At 1.2 times of:
  All C(H) groups, All C(H,H) groups
 At 1.5 times of:
  All C(H,H,H) groups, All O(H) groups
2. Restrained distances
 S2'-C21 = S2'-C24
 1.74 with sigma of 0.02
 C22-C21 = C23-C24
 1.3 with sigma of 0.02
 C22-C23
 1.54 with sigma of 0.02
 S2-C21 = S2-C23
 1.74 with sigma of 0.02
 C23-C24 = C21-C22'
 1.3 with sigma of 0.02
 C24-C22'
 1.58 with sigma of 0.02
3. Uiso/Uaniso restraints and constraints
Uanis(S2') \\sim Ueq, Uanis(C22') \\sim Ueq: with sigma of 0.1 and sigma for
terminal atoms of 0.2
Uanis(S2) \\sim Ueq, Uanis(C22') \\sim Ueq: with sigma of 0.1 and sigma for
terminal atoms of 0.2
Uanis(C24) \\sim Ueq, Uanis(C22') \\sim Ueq: with sigma of 0.005 and sigma for
terminal atoms of 0.01
4. Others
 Fixed Sof: S2(0.5) S2'(0.5) H24(0.5) H24A(0.5) H23A(0.5) H23(0.5) C22'(0.5)
 H22'(0.5) C22(0.5) H22(0.5)
5.a Ternary CH refined with riding coordinates:
 C11(H11), C5(H5), C16(H16), C7(H7)
5.b Secondary CH2 refined with riding coordinates:
 C15(H15A,H15B), C9(H9A,H9B), C4(H4A,H4B), C13(H13A,H13B), C19(H19A,H19B),
 C3(H3A,H3B), C8(H8A,H8B)
5.c Aromatic/amide H refined with riding coordinates:
 C20(H20), C24(H24), C24(H24A), C23(H23A), C23(H23), C22'(H22'), C22(H22)
5.d X=CH2 refined with riding coordinates:
 C1(H1A,H1B)
5.e Idealised Me refined as rotating group:
 C12(H12A,H12B,H12C), C14(H14A,H14B,H14C)
5.f Idealised tetrahedral OH refined as rotating group:
 O1(H1), O2(H2)
;
_shelx_shelxl_version_number 2014/7
_olex2_submission_special_instructions 'No special instructions were received'

loop_
_space_group_symop_operation_xyz
'x, y, z'
'-x+1/2, -y, z+1/2'
'-x, y+1/2, -z+1/2'
'x+1/2, -y+1/2, -z'

loop_
_atom_site_label
_atom_site_type_symbol
_atom_site_fract_x
_atom_site_fract_y
_atom_site_fract_z
_atom_site_U_iso_or_equiv
_atom_site_adp_type
_atom_site_occupancy
_atom_site_site_symmetry_order
_atom_site_calc_flag
_atom_site_refinement_flags_posn
_atom_site_refinement_flags_adp
_atom_site_refinement_flags_occupancy
_atom_site_disorder_assembly
_atom_site_disorder_group
S1 S 0.05240(12) 0.71035(10) 0.37398(10) 0.0898(5) Uani 1 1 d . . . . .
S2 S 0.0927(13) 0.9031(5) 0.2930(5) 0.0831(15) Uani 0.5 1 d D U P A 2
S2' S 0.1694(8) 0.7307(6) 0.2157(5) 0.127(3) Uani 0.5 1 d D U P A 1
C10 C 0.3312(4) 0.4280(3) 0.3700(2) 0.0562(9) Uani 1 1 d . . . . .
O4 O 0.3092(7) 0.9302(4) 0.5136(3) 0.1253(19) Uani 1 1 d . . . . .
O1 O 0.4633(6) 0.1015(3) 0.3255(3) 0.1209(17) Uani 1 1 d . . . . .
H1 H 0.4180 0.0931 0.2869 0.181 Uiso 1 1 calc GR . . . .
C11 C 0.2583(4) 0.5104(3) 0.4163(2) 0.0552(9) Uani 1 1 d . . . . .
H11 H 0.1622 0.5071 0.4022 0.066 Uiso 1 1 calc R . . . .
C5 C 0.2609(4) 0.3292(3) 0.3889(2) 0.0578(10) Uani 1 1 d . . . . .
H5 H 0.1648 0.3417 0.3785 0.069 Uiso 1 1 calc R . . . .
C17 C 0.2734(5) 0.7900(4) 0.4467(3) 0.0699(12) Uani 1 1 d . . . . .
C15 C 0.3044(5) 0.6158(3) 0.3992(3) 0.0749(13) Uani 1 1 d . . . . .
H15A H 0.3940 0.6259 0.4207 0.090 Uiso 1 1 calc R . . . .
H15B H 0.3114 0.6242 0.3446 0.090 Uiso 1 1 calc R . . . .
O3 O 0.1576(6) 0.8265(5) 0.5628(3) 0.150(2) Uani 1 1 d . . . . .
C2 C 0.2654(5) 0.4865(4) 0.4997(3) 0.0746(13) Uani 1 1 d . . . . .
C6 C 0.2947(6) 0.2360(4) 0.3401(3) 0.0783(14) Uani 1 1 d . . . . .
C12 C 0.4832(5) 0.4313(4) 0.3883(4) 0.0868(15) Uani 1 1 d . . . . .
H12A H 0.5200 0.4934 0.3723 0.130 Uiso 1 1 calc GR . . . .
H12B H 0.5286 0.3788 0.3621 0.130 Uiso 1 1 calc GR . . . .
H12C H 0.4960 0.4237 0.4421 0.130 Uiso 1 1 calc GR . . . .
C9 C 0.3063(7) 0.4450(4) 0.2841(3) 0.0903(17) Uani 1 1 d . . . . .
H9A H 0.3556 0.5032 0.2678 0.108 Uiso 1 1 calc R . . . .
H9B H 0.2105 0.4568 0.2755 0.108 Uiso 1 1 calc R . . . .
C16 C 0.2082(5) 0.6938(4) 0.4310(3) 0.0763(13) Uani 1 1 d . . . . .
H16 H 0.1782 0.6686 0.4804 0.092 Uiso 1 1 calc R . . . .
C18 C 0.2365(7) 0.8464(5) 0.5125(3) 0.0940(17) Uani 1 1 d . . . . .
C21 C 0.1067(5) 0.7785(4) 0.2960(3) 0.0789(14) Uani 1 1 d D . . . .
C4 C 0.2649(6) 0.3062(4) 0.4740(3) 0.0802(14) Uani 1 1 d . . . . .
H4A H 0.3582 0.2981 0.4902 0.096 Uiso 1 1 calc R . . . .
H4B H 0.2170 0.2451 0.4838 0.096 Uiso 1 1 calc R . . . .
C20 C 0.3719(6) 0.8362(4) 0.4101(3) 0.0874(15) Uani 1 1 d . . . . .
H20 H 0.4161 0.8133 0.3669 0.105 Uiso 1 1 calc R . . . .
C13 C 0.4373(5) 0.1962(4) 0.3551(3) 0.0847(15) Uani 1 1 d . . . . .
H13A H 0.5026 0.2418 0.3337 0.102 Uiso 1 1 calc R . . . .
H13B H 0.4521 0.1945 0.4096 0.102 Uiso 1 1 calc R . . . .
C19 C 0.4005(8) 0.9322(4) 0.4501(5) 0.114(2) Uani 1 1 d . . . . .
H19A H 0.4941 0.9354 0.4669 0.137 Uiso 1 1 calc R . . . .
H19B H 0.3819 0.9879 0.4172 0.137 Uiso 1 1 calc R . . . .
C3 C 0.1982(7) 0.3907(4) 0.5192(3) 0.0889(17) Uani 1 1 d . . . . .
H3A H 0.1023 0.3943 0.5070 0.107 Uiso 1 1 calc R . . . .
H3B H 0.2069 0.3782 0.5733 0.107 Uiso 1 1 calc R . . . .
C24 C 0.1810(7) 0.8261(7) 0.1731(4) 0.114(2) Uani 1 1 d D U . . .
H24 H 0.2124 0.8262 0.1232 0.137 Uiso 0.5 1 calc R . P A 1
H24A H 0.2140 0.8189 0.1238 0.137 Uiso 0.5 1 calc R . P A 2
O2 O 0.3279(12) 0.1817(5) 0.2128(3) 0.231(5) Uani 1 1 d . . . . .
H2 H 0.3721 0.2028 0.1769 0.346 Uiso 1 1 calc GR . . . .
C23 C 0.1471(7) 0.9096(6) 0.2059(4) 0.113(2) Uani 1 1 d D . . . .
H23A H 0.1540 0.9695 0.1806 0.136 Uiso 0.5 1 calc R . P A 2
H23 H 0.1512 0.9729 0.1860 0.136 Uiso 0.5 1 calc R . P A 1
C8 C 0.3524(9) 0.3554(6) 0.2359(3) 0.129(3) Uani 1 1 d . . . . .
H8A H 0.3354 0.3690 0.1826 0.155 Uiso 1 1 calc R . . . .
H8B H 0.4493 0.3461 0.2423 0.155 Uiso 1 1 calc R . . . .
C1 C 0.3299(8) 0.5395(5) 0.5521(4) 0.117(2) Uani 1 1 d . . . . .
H1A H 0.3339 0.5172 0.6021 0.141 Uiso 1 1 calc R . . . .
H1B H 0.3710 0.5987 0.5388 0.141 Uiso 1 1 calc R . . . .
C14 C 0.1891(8) 0.1566(5) 0.3576(5) 0.129(3) Uani 1 1 d . . . . .
H14A H 0.2093 0.1267 0.4057 0.194 Uiso 1 1 calc GR . . . .
H14B H 0.1910 0.1073 0.3185 0.194 Uiso 1 1 calc GR . . . .
H14C H 0.1006 0.1860 0.3595 0.194 Uiso 1 1 calc GR . . . .
C7 C 0.2806(10) 0.2623(5) 0.2578(4) 0.125(3) Uani 1 1 d . . . . .
H7 H 0.1838 0.2712 0.2470 0.150 Uiso 1 1 calc R . . . .
C22' C 0.156(3) 0.7399(17) 0.2323(13) 0.111(10) Uani 0.5 1 d D U P A 2
H22' H 0.1726 0.6734 0.2238 0.134 Uiso 0.5 1 calc R . P A 2
C22 C 0.098(5) 0.8769(14) 0.2863(16) 0.079(7) Uani 0.5 1 d D . P A 1
H22 H 0.0672 0.9203 0.3233 0.094 Uiso 0.5 1 calc R . P A 1

loop_
_atom_site_aniso_label
_atom_site_aniso_U_11
_atom_site_aniso_U_22
_atom_site_aniso_U_33
_atom_site_aniso_U_23
_atom_site_aniso_U_13
_atom_site_aniso_U_12
S1 0.0548(6) 0.0720(8) 0.1425(13) 0.0049(9) 0.0282(7) -0.0050(6)
S2 0.094(3) 0.054(3) 0.101(3) -0.003(2) 0.011(2) -0.004(3)
S2' 0.080(2) 0.170(6) 0.133(4) -0.067(5) 0.008(3) -0.005(3)
C10 0.0516(19) 0.056(2) 0.061(2) 0.0100(19) 0.0100(19) 0.0090(17)
O4 0.154(5) 0.098(4) 0.124(4) -0.043(3) -0.054(4) 0.037(4)
O1 0.153(4) 0.081(3) 0.128(4) -0.028(3) -0.024(3) 0.065(3)
C11 0.0470(18) 0.050(2) 0.069(2) 0.0050(18) 0.0132(18) 0.0019(16)
C5 0.0475(18) 0.058(2) 0.068(2) -0.002(2) -0.0036(17) 0.0096(17)
C17 0.080(3) 0.054(2) 0.076(3) 0.004(2) 0.010(2) 0.015(2)
C15 0.059(2) 0.051(2) 0.115(4) 0.005(2) 0.027(2) -0.0006(19)
O3 0.153(4) 0.219(7) 0.078(3) -0.019(3) 0.017(3) 0.053(5)
C2 0.081(3) 0.069(3) 0.074(3) -0.004(2) 0.013(2) 0.011(3)
C6 0.087(3) 0.063(3) 0.086(3) -0.018(2) -0.029(3) 0.028(3)
C12 0.053(2) 0.079(3) 0.129(4) -0.009(3) 0.016(3) 0.004(2)
C9 0.117(4) 0.084(4) 0.070(3) 0.014(3) 0.012(3) 0.032(3)
C16 0.069(3) 0.059(3) 0.101(3) 0.008(2) 0.034(2) 0.005(2)
C18 0.107(4) 0.100(5) 0.074(4) -0.010(3) -0.015(3) 0.026(4)
C21 0.053(2) 0.081(4) 0.103(4) -0.017(3) 0.011(2) -0.011(2)
C4 0.100(4) 0.060(3) 0.080(3) 0.014(2) 0.020(3) 0.015(3)
C20 0.100(4) 0.062(3) 0.100(4) -0.010(3) 0.012(3) -0.020(3)
C13 0.091(3) 0.074(3) 0.089(3) -0.011(3) -0.012(3) 0.039(3)
C19 0.121(5) 0.057(3) 0.165(7) 0.005(4) -0.052(5) -0.012(3)
C3 0.114(4) 0.071(3) 0.081(3) 0.011(3) 0.038(3) 0.011(3)
C24 0.095(4) 0.138(5) 0.110(4) -0.012(4) 0.005(3) -0.016(4)
O2 0.433(13) 0.162(6) 0.096(3) -0.064(3) -0.091(5) 0.185(8)
C23 0.095(4) 0.111(6) 0.134(5) 0.028(5) -0.019(4) -0.035(4)
C8 0.202(8) 0.134(7) 0.051(3) 0.011(3) 0.014(4) 0.088(6)
C1 0.146(6) 0.101(5) 0.105(4) -0.029(4) -0.019(4) 0.026(5)
C14 0.115(5) 0.067(4) 0.207(8) -0.028(5) -0.046(5) 0.007(4)
C7 0.186(8) 0.101(5) 0.088(4) -0.024(4) -0.054(5) 0.069(5)
C22' 0.111(12) 0.108(11) 0.116(12) -0.008(6) -0.004(6) -0.007(6)
C22 0.095(11) 0.041(11) 0.101(12) -0.011(9) 0.018(9) -0.003(11)

loop_
_atom_type_symbol
_atom_type_description
_atom_type_scat_dispersion_real
_atom_type_scat_dispersion_imag
_atom_type_scat_source
C C 0.0033 0.0016 'International Tables Vol C Tables 4.2.6.8 and 6.1.1.4'
H H 0.0000 0.0000 'International Tables Vol C Tables 4.2.6.8 and 6.1.1.4'
O O 0.0106 0.0060 'International Tables Vol C Tables 4.2.6.8 and 6.1.1.4'
S S 0.1246 0.1234 'International Tables Vol C Tables 4.2.6.8 and 6.1.1.4'

loop_
_geom_angle_atom_site_label_1
_geom_angle_atom_site_label_2
_geom_angle_atom_site_label_3
_geom_angle
C21 S1 C16 103.7(2)
C23 S2 C21 93.3(5)
C24 S2' C21 96.6(6)
C5 C10 C11 107.6(3)
C5 C10 C9 105.6(4)
C12 C10 C11 108.7(4)
C12 C10 C5 114.8(4)
C12 C10 C9 110.8(4)
C9 C10 C11 109.2(3)
C18 O4 C19 109.8(5)
C13 O1 H1 109.5
C10 C11 H11 106.3
C15 C11 C10 115.5(3)
C15 C11 H11 106.3
C2 C11 C10 109.4(3)
C2 C11 H11 106.3
C2 C11 C15 112.3(4)
C10 C5 H5 104.1
C10 C5 C6 119.2(4)
C6 C5 H5 104.1
C4 C5 C10 112.1(4)
C4 C5 H5 104.1
C4 C5 C6 111.5(4)
C18 C17 C16 120.8(5)
C20 C17 C16 130.2(5)
C20 C17 C18 109.0(6)
C11 C15 H15A 109.0
C11 C15 H15B 109.0
H15A C15 H15B 107.8
C16 C15 C11 113.0(4)
C16 C15 H15A 109.0
C16 C15 H15B 109.0
C3 C2 C11 113.0(4)
C1 C2 C11 125.6(6)
C1 C2 C3 121.3(6)
C13 C6 C5 112.7(4)
C14 C6 C5 108.3(5)
C14 C6 C13 110.0(5)
C7 C6 C5 108.6(4)
C7 C6 C13 109.7(6)
C7 C6 C14 107.4(6)
C10 C12 H12A 109.5
C10 C12 H12B 109.5
C10 C12 H12C 109.5
H12A C12 H12B 109.5
H12A C12 H12C 109.5
H12B C12 H12C 109.5
C10 C9 H9A 109.3
C10 C9 H9B 109.3
C10 C9 C8 111.7(4)
H9A C9 H9B 107.9
C8 C9 H9A 109.3
C8 C9 H9B 109.3
S1 C16 H16 105.8
C17 C16 S1 110.7(3)
C17 C16 C15 114.2(4)
C17 C16 H16 105.8
C15 C16 S1 113.7(4)
C15 C16 H16 105.8
O4 C18 C17 109.1(6)
O3 C18 O4 121.4(7)
O3 C18 C17 129.4(7)
S2 C21 S1 122.0(4)
S2' C21 S1 125.0(4)
C22' C21 S1 124.7(10)
C22' C21 S2 113.3(11)
C22 C21 S1 127.4(11)
C22 C21 S2' 107.4(12)
C5 C4 H4A 109.7
C5 C4 H4B 109.7
C5 C4 C3 110.0(4)
H4A C4 H4B 108.2
C3 C4 H4A 109.7
C3 C4 H4B 109.7
C17 C20 H20 125.7
C17 C20 C19 108.6(6)
C19 C20 H20 125.7
O1 C13 C6 115.1(5)
O1 C13 H13A 108.5
O1 C13 H13B 108.5
C6 C13 H13A 108.5
C6 C13 H13B 108.5
H13A C13 H13B 107.5
O4 C19 C20 103.3(5)
O4 C19 H19A 111.1
O4 C19 H19B 111.1
C20 C19 H19A 111.1
C20 C19 H19B 111.1
H19A C19 H19B 109.1
C2 C3 C4 109.7(4)
C2 C3 H3A 109.7
C2 C3 H3B 109.7
C4 C3 H3A 109.7
C4 C3 H3B 109.7
H3A C3 H3B 108.2
S2' C24 H24 119.9
C23 C24 S2' 120.3(7)
C23 C24 H24 119.9
C23 C24 H24A 126.1
C23 C24 C22' 107.8(10)
C22' C24 H24A 126.1
C7 O2 H2 109.5
S2 C23 H23A 121.6
C24 C23 S2 116.9(7)
C24 C23 H23A 121.6
C24 C23 H23 128.3
C24 C23 C22 103.5(10)
C22 C23 H23 128.3
C9 C8 H8A 109.1
C9 C8 H8B 109.1
H8A C8 H8B 107.8
C7 C8 C9 112.5(6)
C7 C8 H8A 109.1
C7 C8 H8B 109.1
C2 C1 H1A 120.0
C2 C1 H1B 120.0
H1A C1 H1B 120.0
C6 C14 H14A 109.5
C6 C14 H14B 109.5
C6 C14 H14C 109.5
H14A C14 H14B 109.5
H14A C14 H14C 109.5
H14B C14 H14C 109.5
C6 C7 C8 113.9(6)
C6 C7 H7 107.8
O2 C7 C6 108.8(5)
O2 C7 C8 110.4(8)
O2 C7 H7 107.8
C8 C7 H7 107.8
C21 C22' C24 108.7(16)
C21 C22' H22' 125.6
C24 C22' H22' 125.6
C21 C22 C23 112.2(16)
C21 C22 H22 123.9
C23 C22 H22 123.9

loop_
_geom_bond_atom_site_label_1
_geom_bond_atom_site_label_2
_geom_bond_distance
S1 C16 1.849(6)
S1 C21 1.738(6)
S2 C21 1.697(9)
S2 C23 1.625(11)
S2' C21 1.674(9)
S2' C24 1.501(11)
C10 C11 1.559(6)
C10 C5 1.545(6)
C10 C12 1.533(6)
C10 C9 1.550(7)
O4 C18 1.345(9)
O4 C19 1.435(9)
O1 H1 0.8200
O1 C13 1.410(6)
C11 H11 0.9800
C11 C15 1.531(6)
C11 C2 1.504(7)
C5 H5 0.9800
C5 C6 1.565(6)
C5 C4 1.528(6)
C17 C16 1.481(7)
C17 C18 1.434(8)
C17 C20 1.324(7)
C15 H15A 0.9700
C15 H15B 0.9700
C15 C16 1.527(6)
O3 C18 1.209(8)
C2 C3 1.499(8)
C2 C1 1.332(8)
C6 C13 1.530(7)
C6 C14 1.529(9)
C6 C7 1.499(9)
C12 H12A 0.9600
C12 H12B 0.9600
C12 H12C 0.9600
C9 H9A 0.9700
C9 H9B 0.9700
C9 C8 1.551(8)
C16 H16 0.9800
C21 C22' 1.33(2)
C21 C22 1.349(19)
C4 H4A 0.9700
C4 H4B 0.9700
C4 C3 1.543(7)
C20 H20 0.9300
C20 C19 1.507(8)
C13 H13A 0.9700
C13 H13B 0.9700
C19 H19A 0.9700
C19 H19B 0.9700
C3 H3A 0.9700
C3 H3B 0.9700
C24 H24 0.9300
C24 H24A 0.9300
C24 C23 1.315(9)
C24 C22' 1.59(2)
O2 H2 0.8200
O2 C7 1.428(8)
C23 H23A 0.9300
C23 H23 0.9300
C23 C22 1.56(2)
C8 H8A 0.9700
C8 H8B 0.9700
C8 C7 1.499(12)
C1 H1A 0.9300
C1 H1B 0.9300
C14 H14A 0.9600
C14 H14B 0.9600
C14 H14C 0.9600
C7 H7 0.9800
C22' H22' 0.9300
C22 H22 0.9300

loop_
_geom_torsion_atom_site_label_1
_geom_torsion_atom_site_label_2
_geom_torsion_atom_site_label_3
_geom_torsion_atom_site_label_4
_geom_torsion
S1 C21 C22' C24 175.1(9)
S1 C21 C22 C23 -175.3(13)
S2 C21 C22' C24 -2(3)
S2' C21 C22 C23 1(4)
S2' C24 C23 C22 -1(2)
C10 C11 C15 C16 166.2(4)
C10 C11 C2 C3 -60.5(5)
C10 C11 C2 C1 115.9(6)
C10 C5 C6 C13 71.3(6)
C10 C5 C6 C14 -166.7(4)
C10 C5 C6 C7 -50.4(6)
C10 C5 C4 C3 57.3(6)
C10 C9 C8 C7 59.0(8)
C11 C10 C5 C6 169.0(3)
C11 C10 C5 C4 -58.2(4)
C11 C10 C9 C8 -169.1(5)
C11 C15 C16 S1 -77.4(5)
C11 C15 C16 C17 154.2(4)
C11 C2 C3 C4 58.4(6)
C5 C10 C11 C15 -174.2(4)
C5 C10 C11 C2 58.0(4)
C5 C10 C9 C8 -53.7(6)
C5 C6 C13 O1 167.2(5)
C5 C6 C7 O2 172.6(7)
C5 C6 C7 C8 49.0(8)
C5 C4 C3 C2 -55.1(6)
C17 C20 C19 O4 1.9(7)
C15 C11 C2 C3 169.9(4)
C15 C11 C2 C1 -13.7(7)
C2 C11 C15 C16 -67.4(6)
C6 C5 C4 C3 -166.3(4)
C12 C10 C11 C15 61.0(5)
C12 C10 C11 C2 -66.9(5)
C12 C10 C5 C6 -69.8(5)
C12 C10 C5 C4 63.0(5)
C12 C10 C9 C8 71.2(7)
C9 C10 C11 C15 -60.0(5)
C9 C10 C11 C2 172.1(4)
C9 C10 C5 C6 52.5(5)
C9 C10 C5 C4 -174.7(4)
C9 C8 C7 C6 -56.3(8)
C9 C8 C7 O2 -179.0(5)
C16 S1 C21 S2 -95.6(7)
C16 S1 C21 S2' 87.7(5)
C16 S1 C21 C22' 88.0(18)
C16 S1 C21 C22 -97(3)
C16 C17 C18 O4 -179.7(4)
C16 C17 C18 O3 2.3(9)
C16 C17 C20 C19 -179.8(5)
C18 O4 C19 C20 0.1(7)
C18 C17 C16 S1 88.7(5)
C18 C17 C16 C15 -141.4(5)
C18 C17 C20 C19 -3.0(7)
C21 S1 C16 C17 53.6(4)
C21 S1 C16 C15 -76.5(4)
C21 S2 C23 C24 -1.1(10)
C21 S2' C24 C23 1.4(8)
C4 C5 C6 C13 -61.7(6)
C4 C5 C6 C14 60.3(5)
C4 C5 C6 C7 176.6(6)
C20 C17 C16 S1 -94.8(6)
C20 C17 C16 C15 35.1(8)
C20 C17 C18 O4 3.1(7)
C20 C17 C18 O3 -174.9(7)
C13 C6 C7 O2 49.1(9)
C13 C6 C7 C8 -74.6(7)
C19 O4 C18 C17 -1.8(7)
C19 O4 C18 O3 176.3(6)
C24 S2' C21 S1 174.9(4)
C24 S2' C21 C22 -1(2)
C24 C23 C22 C21 0(3)
C23 S2 C21 S1 -175.2(4)
C23 S2 C21 C22' 1.6(18)
C23 C24 C22' C21 1(2)
C1 C2 C3 C4 -118.2(6)
C14 C6 C13 O1 46.1(7)
C14 C6 C7 O2 -70.5(9)
C14 C6 C7 C8 165.9(6)
C7 C6 C13 O1 -71.7(7)
C22' C24 C23 S2 0.3(16)
